data_7230065
loop_
_publ_author_name
'Xu, Fen'
'Si, Xiao-Ju'
'Wang, Xiao-Ning'
'Kou, Hao-Dong'
'Chen, Di-Ming'
'Liu, Chun-Sen'
'Du, Miao'

_publ_section_title
;
 A high-activity cobalt-based MOF catalyst for [2&#x00A0;+ 2 + 2]
 cycloaddition of diynes and alkynes: insights into alkyne affinity and
 selectivity control
;
_journal_issue 9
_journal_name_full 'RSC Advances'
_journal_page_first 4895
_journal_paper_doi 10.1039/C7RA12136A
_journal_volume 8
_journal_year 2018
_chemical_absolute_configuration ad
_chemical_formula_moiety 'C21 H18 Cl N O2 S'
_chemical_formula_sum 'C21 H18 Cl N O2 S'
_chemical_formula_weight 383.87
_chemical_name_systematic
;
 ? 
;
_space_group_crystal_system orthorhombic
_space_group_IT_number 19
_space_group_name_Hall 'P 2ac 2ab'
_space_group_name_H-M_alt 'P 21 21 21'
_symmetry_space_group_name_Hall 'P 2ac 2ab'
_symmetry_space_group_name_H-M 'P 21 21 21'
_atom_sites_solution_hydrogens geom
_atom_sites_solution_primary direct
_atom_sites_solution_secondary difmap
_audit_creation_date 2017-12-27
_audit_creation_method
;
Olex2 1.2
(compiled 2017.08.10 svn.r3458 for OlexSys, GUI svn.r5381)
;
_audit_update_record
;
2017-12-29 deposited with the CCDC.
2018-01-23 downloaded from the CCDC.
;
_cell_angle_alpha 90.00
_cell_angle_beta 90.00
_cell_angle_gamma 90.00
_cell_formula_units_Z 4
_cell_length_a 7.08143(9)
_cell_length_b 9.08409(11)
_cell_length_c 29.0369(3)
_cell_measurement_reflns_used 18135
_cell_measurement_temperature 294(2)
_cell_measurement_theta_max 73.6170
_cell_measurement_theta_min 4.8540
_cell_volume 1867.90(4)
_computing_cell_refinement
;
CrysAlisPro, Agilent Technologies,
Version 1.171.37.35 (release 13-08-2014 CrysAlis171 .NET)
(compiled Aug 13 2014,18:06:01)
;
_computing_data_collection
;
CrysAlisPro, Agilent Technologies,
Version 1.171.37.35 (release 13-08-2014 CrysAlis171 .NET)
(compiled Aug 13 2014,18:06:01)
;
_computing_data_reduction
;
CrysAlisPro, Agilent Technologies,
Version 1.171.37.35 (release 13-08-2014 CrysAlis171 .NET)
(compiled Aug 13 2014,18:06:01)
;
_computing_molecular_graphics 'Olex2 (Dolomanov et al., 2009)'
_computing_publication_material 'Olex2 (Dolomanov et al., 2009)'
_computing_structure_refinement 'XL (Sheldrick, 2008)'
_computing_structure_solution 'SHELXS-97 (Sheldrick, 1990)'
_diffrn_ambient_temperature 294(2)
_diffrn_detector 'CCD plate'
_diffrn_detector_area_resol_mean 5.3031
_diffrn_detector_type AtlasS2
_diffrn_measured_fraction_theta_full 0.999
_diffrn_measured_fraction_theta_max 0.999
_diffrn_measurement_details
;
#__ type_ start__ end____ width___ exp.time_
  1 omega    2.00   27.00   1.0000   10.0000
omega____ theta____ kappa____ phi______ frames
    -       40.5455  -99.0000  -90.0000 25

#__ type_ start__ end____ width___ exp.time_
  2 omega   34.00   98.00   1.0000   40.0000
omega____ theta____ kappa____ phi______ frames
    -      107.1410  -45.0000 -180.0000 64

#__ type_ start__ end____ width___ exp.time_
  3 omega   25.00   96.00   1.0000   40.0000
omega____ theta____ kappa____ phi______ frames
    -      107.1410  -95.0000 -150.0000 71

#__ type_ start__ end____ width___ exp.time_
  4 omega   36.00   78.00   1.0000   40.0000
omega____ theta____ kappa____ phi______ frames
    -      107.1410  -45.0000  -30.0000 42

#__ type_ start__ end____ width___ exp.time_
  5 omega   55.00   85.00   1.0000   40.0000
omega____ theta____ kappa____ phi______ frames
    -      107.1410  -30.0000   90.0000 30

#__ type_ start__ end____ width___ exp.time_
  6 omega   34.00   77.00   1.0000   10.0000
omega____ theta____ kappa____ phi______ frames
    -       40.5455 -125.0000  150.0000 43

#__ type_ start__ end____ width___ exp.time_
  7 omega  -43.00   14.00   1.0000   10.0000
omega____ theta____ kappa____ phi______ frames
    -      -40.5455   38.0000  150.0000 57

#__ type_ start__ end____ width___ exp.time_
  8 omega   50.00   88.00   1.0000   10.0000
omega____ theta____ kappa____ phi______ frames
    -       40.5455   77.0000  150.0000 38

#__ type_ start__ end____ width___ exp.time_
  9 omega  106.00  177.00   1.0000   40.0000
omega____ theta____ kappa____ phi______ frames
    -      107.1410  125.0000 -150.0000 71

#__ type_ start__ end____ width___ exp.time_
 10 omega -104.00  -19.00   1.0000    1.5000
omega____ theta____ kappa____ phi______ frames
    -      -40.7955  -38.0000   60.0000 85

#__ type_ start__ end____ width___ exp.time_
 11 omega  -33.00   -8.00   1.0000    1.5000
omega____ theta____ kappa____ phi______ frames
    -      -40.7955  -77.0000  -30.0000 25

#__ type_ start__ end____ width___ exp.time_
 12 omega -120.00   -2.00   1.0000    1.5000
omega____ theta____ kappa____ phi______ frames
    -      -40.7955  -19.0000  150.0000 118

#__ type_ start__ end____ width___ exp.time_
 13 omega -107.00  -60.00   1.0000    1.5000
omega____ theta____ kappa____ phi______ frames
    -      -40.7955  -77.0000  -30.0000 47

#__ type_ start__ end____ width___ exp.time_
 14 omega  -49.00   33.00   1.0000    1.5000
omega____ theta____ kappa____ phi______ frames
    -      -40.7955   38.0000 -120.0000 82

#__ type_ start__ end____ width___ exp.time_
 15 omega    5.00   30.00   1.0000    1.5000
omega____ theta____ kappa____ phi______ frames
    -       40.7955   88.0000  112.0905 25

#__ type_ start__ end____ width___ exp.time_
 16 omega   24.00   95.00   1.0000    1.5000
omega____ theta____ kappa____ phi______ frames
    -       40.7955 -125.0000    0.0000 71

#__ type_ start__ end____ width___ exp.time_
 17 omega    8.00   33.00   1.0000    1.5000
omega____ theta____ kappa____ phi______ frames
    -       42.0000   82.0000  -40.8064 25

#__ type_ start__ end____ width___ exp.time_
 18 omega   18.00   43.00   1.0000    1.5000
omega____ theta____ kappa____ phi______ frames
    -       50.0000   80.0000   36.1259 25

#__ type_ start__ end____ width___ exp.time_
 19 omega   16.00   41.00   1.0000    1.5000
omega____ theta____ kappa____ phi______ frames
    -       50.0000   82.0000   91.7644 25

#__ type_ start__ end____ width___ exp.time_
 20 omega   21.00   47.00   1.0000    1.5000
omega____ theta____ kappa____ phi______ frames
    -       54.0000   79.0000 -116.3879 26

#__ type_ start__ end____ width___ exp.time_
 21 omega   21.00   46.00   1.0000    1.5000
omega____ theta____ kappa____ phi______ frames
    -       54.0000   79.0000  156.8730 25

#__ type_ start__ end____ width___ exp.time_
 22 omega   31.00   57.00   1.0000    1.5000
omega____ theta____ kappa____ phi______ frames
    -       58.0000   77.0000  -59.9348 26

#__ type_ start__ end____ width___ exp.time_
 23 omega   29.00   64.00   1.0000    1.5000
omega____ theta____ kappa____ phi______ frames
    -       58.0000   75.0000 -146.2639 35

#__ type_ start__ end____ width___ exp.time_
 24 omega  109.00  134.00   1.0000    1.5000
omega____ theta____ kappa____ phi______ frames
    -       58.0000   77.0000  -59.9348 25

#__ type_ start__ end____ width___ exp.time_
 25 omega   30.00   70.00   1.0000    1.5000
omega____ theta____ kappa____ phi______ frames
    -       62.0000   75.0000  -89.0240 40

#__ type_ start__ end____ width___ exp.time_
 26 omega   33.00   77.00   1.0000    1.5000
omega____ theta____ kappa____ phi______ frames
    -       66.0000   77.0000  174.3629 44

#__ type_ start__ end____ width___ exp.time_
 27 omega  100.00  126.00   1.0000    1.5000
omega____ theta____ kappa____ phi______ frames
    -       66.0000   77.0000  102.2897 26

#__ type_ start__ end____ width___ exp.time_
 28 omega   34.00   82.00   1.0000    1.5000
omega____ theta____ kappa____ phi______ frames
    -       66.0000   76.0000  -26.5652 48

#__ type_ start__ end____ width___ exp.time_
 29 omega   33.00   59.00   1.0000    1.5000
omega____ theta____ kappa____ phi______ frames
    -       66.0000   77.0000  102.2897 26

#__ type_ start__ end____ width___ exp.time_
 30 omega  110.00  140.00   1.0000    1.5000
omega____ theta____ kappa____ phi______ frames
    -       66.0000   77.0000  174.3629 30

#__ type_ start__ end____ width___ exp.time_
 31 omega   38.00   79.00   1.0000    1.5000
omega____ theta____ kappa____ phi______ frames
    -       70.0000   77.0000  115.5086 41

#__ type_ start__ end____ width___ exp.time_
 32 omega  118.00  144.00   1.0000    1.5000
omega____ theta____ kappa____ phi______ frames
    -       70.0000   75.0000   49.9610 26

#__ type_ start__ end____ width___ exp.time_
 33 omega   38.00   67.00   1.0000    1.5000
omega____ theta____ kappa____ phi______ frames
    -       70.0000   75.0000   49.9610 29

#__ type_ start__ end____ width___ exp.time_
 34 omega   42.00   80.00   1.0000    1.5000
omega____ theta____ kappa____ phi______ frames
    -       74.0000   76.0000   18.5036 38

#__ type_ start__ end____ width___ exp.time_
 35 omega   75.00  106.00   1.0000    1.5000
omega____ theta____ kappa____ phi______ frames
    -      107.1410   77.0000 -180.0000 31

#__ type_ start__ end____ width___ exp.time_
 36 omega   75.00  163.00   1.0000    1.5000
omega____ theta____ kappa____ phi______ frames
    -      107.1410   77.0000  150.0000 88

#__ type_ start__ end____ width___ exp.time_
 37 omega   75.00  170.00   1.0000    1.5000
omega____ theta____ kappa____ phi______ frames
    -      107.1410   77.0000   90.0000 95

#__ type_ start__ end____ width___ exp.time_
 38 omega   58.00   95.00   1.0000    1.5000
omega____ theta____ kappa____ phi______ frames
    -      107.1410  -45.0000  -90.0000 37

#__ type_ start__ end____ width___ exp.time_
 39 omega   75.00  101.00   1.0000    1.5000
omega____ theta____ kappa____ phi______ frames
    -      107.1410   77.0000  -30.0000 26

#__ type_ start__ end____ width___ exp.time_
 40 omega   72.00   98.00   1.0000    1.5000
omega____ theta____ kappa____ phi______ frames
    -      107.1410 -125.0000   90.0000 26

#__ type_ start__ end____ width___ exp.time_
 41 omega   76.00  143.00   1.0000    1.5000
omega____ theta____ kappa____ phi______ frames
    -      107.1410   77.0000    0.0000 67

#__ type_ start__ end____ width___ exp.time_
 42 omega   34.00   67.00   1.0000    1.5000
omega____ theta____ kappa____ phi______ frames
    -      107.1410 -125.0000   90.0000 33

#__ type_ start__ end____ width___ exp.time_
 43 omega   75.00  178.00   1.0000    1.5000
omega____ theta____ kappa____ phi______ frames
    -      107.1410   77.0000  -60.0000 103

#__ type_ start__ end____ width___ exp.time_
 44 omega   79.00  122.00   1.0000    1.5000
omega____ theta____ kappa____ phi______ frames
    -      107.1410   61.0000 -120.0000 43

#__ type_ start__ end____ width___ exp.time_
 45 omega   31.00  111.00   1.0000    1.5000
omega____ theta____ kappa____ phi______ frames
    -      107.1410 -101.0000  -52.0000 80

#__ type_ start__ end____ width___ exp.time_
 46 omega   79.00  104.00   1.0000    1.5000
omega____ theta____ kappa____ phi______ frames
    -      107.1410   61.0000   60.0000 25

#__ type_ start__ end____ width___ exp.time_
 47 omega   78.00  117.00   1.0000    1.5000
omega____ theta____ kappa____ phi______ frames
    -      107.1410   61.0000    0.0000 39

#__ type_ start__ end____ width___ exp.time_
 48 omega   75.00  104.00   1.0000    1.5000
omega____ theta____ kappa____ phi______ frames
    -      107.1410   77.0000 -150.0000 29

#__ type_ start__ end____ width___ exp.time_
 49 omega   78.00  156.00   1.0000    1.5000
omega____ theta____ kappa____ phi______ frames
    -      107.1410   61.0000 -150.0000 78

#__ type_ start__ end____ width___ exp.time_
 50 omega   42.00  121.00   1.0000    1.5000
omega____ theta____ kappa____ phi______ frames
    -      107.1410 -125.0000 -180.0000 79

#__ type_ start__ end____ width___ exp.time_
 51 omega   75.00  146.00   1.0000    1.5000
omega____ theta____ kappa____ phi______ frames
    -      107.1410   77.0000  -90.0000 71

#__ type_ start__ end____ width___ exp.time_
 52 omega  148.00  175.00   1.0000    1.5000
omega____ theta____ kappa____ phi______ frames
    -      107.1410   77.0000 -120.0000 27

#__ type_ start__ end____ width___ exp.time_
 53 omega   75.00  152.00   1.0000    1.5000
omega____ theta____ kappa____ phi______ frames
    -      107.1410   77.0000   30.0000 77

#__ type_ start__ end____ width___ exp.time_
 54 omega   78.00  104.00   1.0000    1.5000
omega____ theta____ kappa____ phi______ frames
    -      107.1410   61.0000 -180.0000 26

#__ type_ start__ end____ width___ exp.time_
 55 omega   79.00  124.00   1.0000    1.5000
omega____ theta____ kappa____ phi______ frames
    -      107.1410   61.0000  150.0000 45

#__ type_ start__ end____ width___ exp.time_
 56 omega  122.00  149.00   1.0000    1.5000
omega____ theta____ kappa____ phi______ frames
    -      107.1410   77.0000  120.0000 27

#__ type_ start__ end____ width___ exp.time_
 57 omega   75.00  130.00   1.0000    1.5000
omega____ theta____ kappa____ phi______ frames
    -      107.1410   77.0000 -120.0000 55

#__ type_ start__ end____ width___ exp.time_
 58 omega   75.00  101.00   1.0000    1.5000
omega____ theta____ kappa____ phi______ frames
    -      107.1410   77.0000  120.0000 26

#__ type_ start__ end____ width___ exp.time_
 59 omega   75.00  143.00   1.0000    1.5000
omega____ theta____ kappa____ phi______ frames
    -      107.1410   77.0000   60.0000 68

#__ type_ start__ end____ width___ exp.time_
 60 omega  118.00  143.00   1.0000    1.5000
omega____ theta____ kappa____ phi______ frames
    -      107.1410   77.0000  -30.0000 25

#__ type_ start__ end____ width___ exp.time_
 61 omega   84.00  109.00   1.0000    1.5000
omega____ theta____ kappa____ phi______ frames
    -      107.1410  -95.0000 -150.0000 25

#__ type_ start__ end____ width___ exp.time_
 62 omega   84.00  109.00   1.0000    1.5000
omega____ theta____ kappa____ phi______ frames
    -      107.1410  -95.0000  120.0000 25
;
_diffrn_measurement_device 'four-circle diffractometer'
_diffrn_measurement_device_type 'SuperNova, Dual, Cu at zero, AtlasS2'
_diffrn_measurement_method '\w scans'
_diffrn_orient_matrix_UB_11 0.0598143000
_diffrn_orient_matrix_UB_12 -0.0179338000
_diffrn_orient_matrix_UB_13 -0.0507045000
_diffrn_orient_matrix_UB_21 0.0662621000
_diffrn_orient_matrix_UB_22 0.1615083000
_diffrn_orient_matrix_UB_23 -0.0009226000
_diffrn_orient_matrix_UB_31 0.1983507000
_diffrn_orient_matrix_UB_32 -0.0485259000
_diffrn_orient_matrix_UB_33 0.0156195000
_diffrn_radiation_monochromator mirror
_diffrn_radiation_probe x-ray
_diffrn_radiation_type CuK\a
_diffrn_radiation_wavelength 1.54184
_diffrn_reflns_av_R_equivalents 0.0701
_diffrn_reflns_av_unetI/netI 0.0232
_diffrn_reflns_limit_h_max 8
_diffrn_reflns_limit_h_min -8
_diffrn_reflns_limit_k_max 10
_diffrn_reflns_limit_k_min -10
_diffrn_reflns_limit_l_max 34
_diffrn_reflns_limit_l_min -34
_diffrn_reflns_number 30484
_diffrn_reflns_theta_full 66.99
_diffrn_reflns_theta_max 66.99
_diffrn_reflns_theta_min 5.10
_diffrn_source 'sealed X-ray tube'
_diffrn_source_type 'SuperNova (Cu) X-ray Source'
_exptl_absorpt_coefficient_mu 2.975
_exptl_absorpt_correction_T_max 1.00000
_exptl_absorpt_correction_T_min 0.37839
_exptl_absorpt_correction_type multi-scan
_exptl_absorpt_process_details
;
CrysAlisPro, Agilent Technologies,
Version 1.171.37.35 (release 13-08-2014 CrysAlis171 .NET)
(compiled Aug 13 2014,18:06:01)
Empirical absorption correction using spherical harmonics,
 implemented in SCALE3 ABSPACK scaling algorithm.
;
_exptl_crystal_colour colorless
_exptl_crystal_density_diffrn 1.365
_exptl_crystal_density_method 'not measured'
_exptl_crystal_description prism
_exptl_crystal_F_000 800
_exptl_crystal_size_max 0.22
_exptl_crystal_size_mid 0.2
_exptl_crystal_size_min 0.2
_refine_diff_density_max 0.143
_refine_diff_density_min -0.246
_refine_diff_density_rms 0.039
_refine_ls_abs_structure_details 'Flack H D (1983), Acta Cryst. A39, 876-881'
_refine_ls_abs_structure_Flack -0.005(14)
_refine_ls_extinction_method none
_refine_ls_goodness_of_fit_ref 1.030
_refine_ls_hydrogen_treatment constr
_refine_ls_matrix_type full
_refine_ls_number_parameters 236
_refine_ls_number_reflns 3334
_refine_ls_number_restraints 0
_refine_ls_restrained_S_all 1.030
_refine_ls_R_factor_all 0.0345
_refine_ls_R_factor_gt 0.0337
_refine_ls_shift/su_max 0.001
_refine_ls_shift/su_mean 0.000
_refine_ls_structure_factor_coef Fsqd
_refine_ls_weighting_details 'calc w=1/[\s^2^(Fo^2^)+(0.0611P)^2^+0.2179P] where P=(Fo^2^+2Fc^2^)/3'
_refine_ls_weighting_scheme calc
_refine_ls_wR_factor_gt 0.0923
_refine_ls_wR_factor_ref 0.0935
_reflns_number_gt 3241
_reflns_number_total 3334
_reflns_threshold_expression >2sigma(I)
_cod_data_source_file c7ra12136a2.cif
_cod_data_source_block 3ag
_cod_original_cell_volume 1867.89(4)
_cod_database_code 7230065
_chemical_oxdiff_formula 'C H O N S'
_reflns_odcompleteness_completeness 99.90
_reflns_odcompleteness_iscentric 1
_reflns_odcompleteness_theta 66.97
_olex2_refinement_description
;
1. Fixed Uiso
 At 1.2 times of:
  All C(H) groups, All C(H,H) groups
 At 1.5 times of:
  All C(H,H,H) groups
2.a Secondary CH2 refined with riding coordinates:
 C1(H1A,H1B), C4(H4A,H4B)
2.b Aromatic/amide H refined with riding coordinates:
 C5(H5), C6(H6), C8(H8), C10(H10), C11(H11), C13(H13), C14(H14), C16(H16),
 C17(H17), C19(H19), C20(H20)
2.c Idealised Me refined as rotating group:
 C21(H21A,H21B,H21C)
;
_olex2_submission_special_instructions 'No special instructions were received'

loop_
_space_group_symop_id
_space_group_symop_operation_xyz
1 'x, y, z'
2 '-x+1/2, -y, z+1/2'
3 '-x, y+1/2, -z+1/2'
4 'x+1/2, -y+1/2, -z'

loop_
_atom_site_label
_atom_site_type_symbol
_atom_site_fract_x
_atom_site_fract_y
_atom_site_fract_z
_atom_site_U_iso_or_equiv
_atom_site_adp_type
_atom_site_occupancy
_atom_site_calc_flag
_atom_site_refinement_flags_posn
C1 C 0.2633(3) 0.7806(2) 0.32233(7) 0.0542(4) Uani 1 d .
H1A H 0.1457 0.8072 0.3074 0.065 Uiso 1 calc R
H1B H 0.2505 0.6841 0.3363 0.065 Uiso 1 calc R
C2 C 0.4258(3) 0.78581(19) 0.28948(6) 0.0454(4) Uani 1 d .
C3 C 0.5780(3) 0.86058(18) 0.30854(6) 0.0431(4) Uani 1 d .
C4 C 0.5299(3) 0.9084(2) 0.35688(6) 0.0515(4) Uani 1 d .
H4A H 0.5878 0.8447 0.3797 0.062 Uiso 1 calc R
H4B H 0.5676 1.0094 0.3626 0.062 Uiso 1 calc R
C5 C 0.4372(3) 0.7295(2) 0.24529(7) 0.0546(5) Uani 1 d .
H5 H 0.3358 0.6789 0.2325 0.066 Uiso 1 calc R
C6 C 0.6008(3) 0.7496(2) 0.22049(7) 0.0515(4) Uani 1 d .
H6 H 0.6085 0.7114 0.1908 0.062 Uiso 1 calc R
C7 C 0.7561(3) 0.82582(18) 0.23860(6) 0.0421(4) Uani 1 d .
C8 C 0.7433(2) 0.88048(18) 0.28394(6) 0.0426(4) Uani 1 d .
H8 H 0.8451 0.9294 0.2972 0.051 Uiso 1 calc R
C9 C 0.9258(3) 0.84983(18) 0.20977(6) 0.0434(4) Uani 1 d .
C10 C 0.9721(3) 0.7522(2) 0.17423(7) 0.0497(4) Uani 1 d .
H10 H 0.8986 0.6684 0.1699 0.060 Uiso 1 calc R
C11 C 1.1244(3) 0.7768(2) 0.14531(7) 0.0557(5) Uani 1 d .
H11 H 1.1533 0.7102 0.1220 0.067 Uiso 1 calc R
C12 C 1.2322(3) 0.9011(2) 0.15148(7) 0.0565(5) Uani 1 d .
C13 C 1.1929(3) 0.9979(2) 0.18686(8) 0.0600(5) Uani 1 d .
H13 H 1.2691 1.0801 0.1914 0.072 Uiso 1 calc R
C14 C 1.0410(3) 0.9728(2) 0.21541(7) 0.0524(4) Uani 1 d .
H14 H 1.0148 1.0393 0.2389 0.063 Uiso 1 calc R
C15 C 0.2090(3) 0.7445(2) 0.43384(6) 0.0490(4) Uani 1 d .
C16 C 0.0730(3) 0.6377(3) 0.42745(8) 0.0646(6) Uani 1 d .
H16 H -0.0252 0.6535 0.4068 0.078 Uiso 1 calc R
C17 C 0.0830(4) 0.5077(3) 0.45169(8) 0.0680(6) Uani 1 d .
H17 H -0.0093 0.4363 0.4472 0.082 Uiso 1 calc R
C18 C 0.2274(4) 0.4811(2) 0.48266(7) 0.0605(5) Uani 1 d .
C19 C 0.3642(4) 0.5869(3) 0.48777(8) 0.0718(6) Uani 1 d .
H19 H 0.4646 0.5697 0.5077 0.086 Uiso 1 calc R
C20 C 0.3561(4) 0.7192(3) 0.46381(8) 0.0675(6) Uani 1 d .
H20 H 0.4492 0.7901 0.4680 0.081 Uiso 1 calc R
C21 C 0.2328(6) 0.3402(3) 0.51024(10) 0.0910(9) Uani 1 d .
H21A H 0.1204 0.3327 0.5286 0.137 Uiso 1 calc GR
H21B H 0.3415 0.3406 0.5300 0.137 Uiso 1 calc GR
H21C H 0.2399 0.2577 0.4897 0.137 Uiso 1 calc GR
Cl1 Cl 1.42119(11) 0.93557(9) 0.11493(2) 0.0897(2) Uani 1 d .
N1 N 0.3214(2) 0.89235(18) 0.35640(5) 0.0504(4) Uani 1 d .
O1 O 0.0051(2) 0.92894(19) 0.38830(6) 0.0708(5) Uani 1 d .
O2 O 0.2854(3) 1.02390(17) 0.42954(6) 0.0753(5) Uani 1 d .
S1 S 0.19644(7) 0.91133(5) 0.403115(17) 0.05525(15) Uani 1 d .

loop_
_atom_site_aniso_label
_atom_site_aniso_U_11
_atom_site_aniso_U_22
_atom_site_aniso_U_33
_atom_site_aniso_U_23
_atom_site_aniso_U_13
_atom_site_aniso_U_12
C1 0.0442(10) 0.0643(11) 0.0541(10) -0.0025(9) -0.0015(8) -0.0009(9)
C2 0.0411(9) 0.0469(9) 0.0483(9) 0.0025(7) -0.0046(8) 0.0030(8)
C3 0.0453(9) 0.0387(8) 0.0452(9) 0.0007(7) -0.0033(8) 0.0034(7)
C4 0.0492(10) 0.0577(10) 0.0475(10) -0.0059(9) 0.0001(8) 0.0001(9)
C5 0.0466(10) 0.0637(11) 0.0535(10) -0.0083(9) -0.0067(8) -0.0074(9)
C6 0.0507(10) 0.0582(10) 0.0457(9) -0.0077(8) -0.0040(8) -0.0038(9)
C7 0.0432(9) 0.0384(8) 0.0447(8) 0.0006(6) -0.0034(7) 0.0034(7)
C8 0.0426(9) 0.0387(8) 0.0466(8) -0.0034(7) -0.0048(7) -0.0019(7)
C9 0.0480(9) 0.0397(8) 0.0425(8) 0.0015(7) -0.0027(8) 0.0016(7)
C10 0.0571(11) 0.0440(9) 0.0479(9) -0.0051(8) 0.0003(8) -0.0055(9)
C11 0.0653(12) 0.0577(11) 0.0439(9) -0.0054(8) 0.0049(9) 0.0015(10)
C12 0.0580(12) 0.0624(11) 0.0491(9) 0.0074(9) 0.0083(9) -0.0023(10)
C13 0.0633(12) 0.0471(10) 0.0697(12) -0.0009(9) 0.0098(11) -0.0112(10)
C14 0.0572(11) 0.0434(9) 0.0565(11) -0.0066(8) 0.0049(9) -0.0036(8)
C15 0.0521(10) 0.0532(10) 0.0416(8) 0.0002(7) 0.0013(8) 0.0057(9)
C16 0.0625(13) 0.0720(13) 0.0594(12) 0.0124(10) -0.0146(10) -0.0041(11)
C17 0.0762(15) 0.0604(12) 0.0676(13) 0.0075(10) -0.0146(12) -0.0125(12)
C18 0.0756(14) 0.0579(11) 0.0479(9) 0.0040(8) -0.0032(10) 0.0078(11)
C19 0.0773(15) 0.0780(14) 0.0602(12) 0.0091(12) -0.0273(12) 0.0022(13)
C20 0.0721(14) 0.0696(13) 0.0609(12) -0.0012(11) -0.0172(11) -0.0122(12)
C21 0.121(2) 0.0715(15) 0.0807(16) 0.0233(13) -0.0133(17) 0.0059(16)
Cl1 0.0881(5) 0.1058(5) 0.0751(4) 0.0008(3) 0.0348(3) -0.0228(4)
N1 0.0478(8) 0.0558(9) 0.0475(8) -0.0007(7) 0.0061(7) 0.0020(7)
O1 0.0581(9) 0.0770(10) 0.0773(10) 0.0219(9) 0.0176(8) 0.0253(8)
O2 0.1042(13) 0.0548(8) 0.0668(9) -0.0108(7) 0.0221(10) -0.0048(9)
S1 0.0611(3) 0.0514(2) 0.0533(3) 0.00363(19) 0.0125(2) 0.0087(2)

loop_
_atom_type_symbol
_atom_type_description
_atom_type_scat_dispersion_real
_atom_type_scat_dispersion_imag
_atom_type_scat_source
C C 0.0181 0.0091 'International Tables Vol C Tables 4.2.6.8 and 6.1.1.4'
H H 0.0000 0.0000 'International Tables Vol C Tables 4.2.6.8 and 6.1.1.4'
N N 0.0311 0.0180 'International Tables Vol C Tables 4.2.6.8 and 6.1.1.4'
O O 0.0492 0.0322 'International Tables Vol C Tables 4.2.6.8 and 6.1.1.4'
Cl Cl 0.3639 0.7018 'International Tables Vol C Tables 4.2.6.8 and 6.1.1.4'
S S 0.3331 0.5567 'International Tables Vol C Tables 4.2.6.8 and 6.1.1.4'

loop_
_geom_angle_atom_site_label_1
_geom_angle_atom_site_label_2
_geom_angle_atom_site_label_3
_geom_angle
H1A C1 H1B 109.4
C2 C1 H1A 111.6
C2 C1 H1B 111.6
N1 C1 H1A 111.6
N1 C1 H1B 111.6
N1 C1 C2 101.03(15)
C3 C2 C1 111.01(16)
C5 C2 C1 128.68(17)
C5 C2 C3 120.31(18)
C2 C3 C4 109.66(16)
C8 C3 C2 120.99(16)
C8 C3 C4 129.35(16)
C3 C4 H4A 111.6
C3 C4 H4B 111.6
H4A C4 H4B 109.4
N1 C4 C3 100.81(15)
N1 C4 H4A 111.6
N1 C4 H4B 111.6
C2 C5 H5 120.5
C6 C5 C2 119.07(18)
C6 C5 H5 120.5
C5 C6 H6 119.0
C5 C6 C7 121.97(17)
C7 C6 H6 119.0
C6 C7 C8 118.28(17)
C6 C7 C9 119.84(16)
C8 C7 C9 121.87(16)
C3 C8 C7 119.36(16)
C3 C8 H8 120.3
C7 C8 H8 120.3
C10 C9 C7 120.91(16)
C14 C9 C7 121.81(16)
C14 C9 C10 117.23(18)
C9 C10 H10 119.1
C11 C10 C9 121.81(18)
C11 C10 H10 119.1
C10 C11 H11 120.5
C12 C11 C10 119.07(18)
C12 C11 H11 120.5
C11 C12 C13 120.58(19)
C11 C12 Cl1 119.76(17)
C13 C12 Cl1 119.65(17)
C12 C13 H13 120.0
C14 C13 C12 120.0(2)
C14 C13 H13 120.0
C9 C14 H14 119.3
C13 C14 C9 121.31(19)
C13 C14 H14 119.3
C16 C15 S1 120.12(15)
C20 C15 C16 119.76(19)
C20 C15 S1 120.11(17)
C15 C16 H16 120.0
C17 C16 C15 119.9(2)
C17 C16 H16 120.0
C16 C17 H17 119.3
C16 C17 C18 121.3(2)
C18 C17 H17 119.3
C17 C18 C21 120.7(2)
C19 C18 C17 118.03(19)
C19 C18 C21 121.2(2)
C18 C19 H19 119.3
C18 C19 C20 121.5(2)
C20 C19 H19 119.3
C15 C20 C19 119.5(2)
C15 C20 H20 120.3
C19 C20 H20 120.3
C18 C21 H21A 109.5
C18 C21 H21B 109.5
C18 C21 H21C 109.5
H21A C21 H21B 109.5
H21A C21 H21C 109.5
H21B C21 H21C 109.5
C1 N1 C4 110.55(15)
C1 N1 S1 118.67(13)
C4 N1 S1 121.49(13)
N1 S1 C15 107.66(9)
O1 S1 C15 107.23(10)
O1 S1 N1 106.02(9)
O2 S1 C15 108.82(10)
O2 S1 N1 106.52(10)
O2 S1 O1 120.02(12)

loop_
_geom_bond_atom_site_label_1
_geom_bond_atom_site_label_2
_geom_bond_distance
C1 H1A 0.9700
C1 H1B 0.9700
C1 C2 1.495(3)
C1 N1 1.476(3)
C2 C3 1.389(3)
C2 C5 1.383(3)
C3 C4 1.508(2)
C3 C8 1.383(3)
C4 H4A 0.9700
C4 H4B 0.9700
C4 N1 1.484(3)
C5 H5 0.9300
C5 C6 1.376(3)
C6 H6 0.9300
C6 C7 1.402(3)
C7 C8 1.410(2)
C7 C9 1.481(3)
C8 H8 0.9300
C9 C10 1.400(3)
C9 C14 1.393(3)
C10 H10 0.9300
C10 C11 1.385(3)
C11 H11 0.9300
C11 C12 1.375(3)
C12 C13 1.381(3)
C12 Cl1 1.737(2)
C13 H13 0.9300
C13 C14 1.377(3)
C14 H14 0.9300
C15 C16 1.379(3)
C15 C20 1.376(3)
C15 S1 1.7613(19)
C16 H16 0.9300
C16 C17 1.377(3)
C17 H17 0.9300
C17 C18 1.383(3)
C18 C19 1.373(3)
C18 C21 1.510(3)
C19 H19 0.9300
C19 C20 1.390(3)
C20 H20 0.9300
C21 H21A 0.9600
C21 H21B 0.9600
C21 H21C 0.9600
N1 S1 1.6287(16)
O1 S1 1.4309(17)
O2 S1 1.4251(17)

loop_
_geom_torsion_atom_site_label_1
_geom_torsion_atom_site_label_2
_geom_torsion_atom_site_label_3
_geom_torsion_atom_site_label_4
_geom_torsion
C1 C2 C3 C4 1.5(2)
C1 C2 C3 C8 -179.19(16)
C1 C2 C5 C6 178.7(2)
C1 N1 S1 C15 62.65(17)
C1 N1 S1 O1 -51.87(17)
C1 N1 S1 O2 179.23(15)
C2 C1 N1 C4 -25.4(2)
C2 C1 N1 S1 -172.66(13)
C2 C3 C4 N1 -16.5(2)
C2 C3 C8 C7 1.0(3)
C2 C5 C6 C7 -0.2(3)
C3 C2 C5 C6 -0.4(3)
C3 C4 N1 C1 26.3(2)
C3 C4 N1 S1 172.41(12)
C4 C3 C8 C7 -179.88(17)
C4 N1 S1 C15 -80.87(18)
C4 N1 S1 O1 164.62(16)
C4 N1 S1 O2 35.71(19)
C5 C2 C3 C4 -179.26(18)
C5 C2 C3 C8 0.1(3)
C5 C6 C7 C8 1.2(3)
C5 C6 C7 C9 -177.41(18)
C6 C7 C8 C3 -1.6(2)
C6 C7 C9 C10 -27.3(3)
C6 C7 C9 C14 149.86(19)
C7 C9 C10 C11 176.50(18)
C7 C9 C14 C13 -176.62(19)
C8 C3 C4 N1 164.30(17)
C8 C7 C9 C10 154.07(17)
C8 C7 C9 C14 -28.7(3)
C9 C7 C8 C3 177.04(15)
C9 C10 C11 C12 -0.5(3)
C10 C9 C14 C13 0.7(3)
C10 C11 C12 C13 1.9(3)
C10 C11 C12 Cl1 -178.87(16)
C11 C12 C13 C14 -2.1(3)
C12 C13 C14 C9 0.7(3)
C14 C9 C10 C11 -0.8(3)
C15 C16 C17 C18 0.0(4)
C16 C15 C20 C19 -0.9(3)
C16 C15 S1 N1 -92.81(19)
C16 C15 S1 O1 20.9(2)
C16 C15 S1 O2 152.12(18)
C16 C17 C18 C19 -1.7(4)
C16 C17 C18 C21 177.9(3)
C17 C18 C19 C20 2.0(4)
C18 C19 C20 C15 -0.8(4)
C20 C15 C16 C17 1.2(4)
C20 C15 S1 N1 86.21(18)
C20 C15 S1 O1 -160.08(18)
C20 C15 S1 O2 -28.9(2)
C21 C18 C19 C20 -177.5(3)
Cl1 C12 C13 C14 178.71(17)
N1 C1 C2 C3 14.2(2)
N1 C1 C2 C5 -164.91(19)
S1 C15 C16 C17 -179.72(19)
S1 C15 C20 C19 -179.90(19)
